data_2000926
loop_
_publ_author_name
'Clegg, W.'
'Bharadwaj, P. K.'
'Mandal, S.'

_publ_section_title
;
 Structure of [Ni(OH~2~)~2~(NH~2~CH~2~CH~2~CH~2~NH~2~)~2~][picrate]~2~
;
_journal_issue 5
_journal_name_full 'Acta Crystallographica Section C'
_journal_page_first 942
_journal_page_last 943
_journal_paper_doi 10.1107/S0108270191012672
_journal_volume 48
_journal_year 1992
_chemical_formula_sum 'C18 H28 N10 Ni O16'
_chemical_formula_weight 699.2
_symmetry_cell_setting monoclinic
_symmetry_space_group_name_H-M 'I 1 2/a 1'
_cell_angle_alpha 90
_cell_angle_beta 96.606(4)
_cell_angle_gamma 90
_cell_formula_units_Z 4
_cell_length_a 16.2880(6)
_cell_length_b 7.5741(3)
_cell_length_c 22.6836(8)
_cell_volume 2779.83(18)
_diffrn_radiation_type Cu
_diffrn_radiation_wavelength 1.54184
_exptl_absorpt_coefficient_mu 1.82
_exptl_crystal_density_diffrn 1.670
_exptl_crystal_density_meas 1.690(10)
_exptl_crystal_F_000 1448
_cod_data_source_file al0511.cif
_cod_data_source_block al0511a
_cod_original_cell_volume 2779.8
_cod_original_sg_symbol_H-M 'I 2/a'
_cod_original_formula_sum 'C18 H28 N10 Ni1 O16'
_cod_database_code 2000926

loop_
_atom_site_label
_atom_site_fract_x
_atom_site_fract_y
_atom_site_fract_z
_atom_site_U_iso_or_equiv
Ni .0 .0 .5000 .03700(10)
O(1) .10960(10) .1548(2) .50856(7) .0645(5)
N(1) -.02950(10) .0992(2) .58184(7) .0443(4)
N(2) -.06250(10) .2103(2) .45404(7) .0559(6)
C(1) -.10770(10) .1974(3) .58480(10) .0570(7)
C(2) -.1187(2) .3460(3) .54090(10) .0710(8)
C(3) -.1347(2) .2919(3) .47650(10) .0722(9)
C(4) .17200(10) .1231(2) .15832(9) .0406(5)
C(5) .26150(10) .1340(2) .16703(8) .0402(6)
C(6) .30910(10) .0675(2) .21685(8) .0398(5)
C(7) .27000(10) -.0172(2) .25959(7) .0405(5)
C(8) .18540(10) -.0364(2) .25433(8) .0404(6)
C(9) .13860(10) .0293(2) .20447(9) .0439(6)
O(2) .12900(10) .1943(2) .11563(7) .0680(5)
N(3) .30550(10) .2237(2) .12458(8) .0473(5)
O(31) .27480(10) .2332(3) .07274(7) .0690(5)
O(32) .37400(10) .2868(2) .14062(9) .0724(6)
N(4) .31830(10) -.0842(2) .31249(8) .489(5)
O(41) .39270(10) -.0751(2) .31616(8) .0708(6)
O(42) .28120(10) -.1481(3) .35151(7) .0807(6)
N(5) .05090(10) .0002(3) .20165(9) .0572(5)
O(51) .02150(10) -.0609(5) .24410(10) .1188(15)
O(52) .00960(10) .0042(5) .15320(10) .1212(9)
H(11) .1135 .1816 .5461 .0779
H(12) .1458 .1653 .4834 .0779
H(1a) .0145 .1773 .5965 .0526
H(1b) -.0305 -.0002 .6080 .0526
H(2a) -.0807 .1679 .4148 .0665
H(2b) -.0226 .3026 .4518 .0665
H(1c) -.1530 .1168 .5767 .0692
H(1d) -.1076 .2448 .6241 .0692
H(2c) -.1648 .4157 .5501 .0862
H(2d) -.0695 .4167 .5457 .0862
H(3a) -.1500 .3949 .4531 .0875
H(3b) -.1794 .2086 .4722 .0875
H(6) .3681 .0807 .2215 .0479
H(8) .1593 -.0946 .2848 .0489

loop_
_geom_bond_atom_site_label_1
_geom_bond_atom_site_label_2
_geom_bond_distance
Ni O(1) 2.126(2)
Ni N(2) 2.101(2)
N(2) C(3) 1.470(4)
C(2) C(3) 1.512(4)
C(4) C(9) 1.424(3)
C(5) C(6) 1.389(3)
C(6) C(7) 1.378(3)
C(7) N(4) 1.449(2)
C(9) N(5) 1.440(3)
N(3) O(32) 1.230(2)
N(4) O(42) 1.228(3)
N(5) O(52) 1.221(3)
Ni N(1) 2.109(2)
N(1) C(1) 1.482(3)
C(1) C(2) 1.500(3)
C(4) C(5) 1.451(3)
C(4) O(2) 1.250(3)
C(5) N(3) 1.436(3)
C(7) C(8) 1.377(3)
C(8) C(9) 1.381(3)
N(3) O(31) 1.226(2)
N(4) O(41) 1.207(2)
N(5) O(51) 1.214(4)
